data_7047893
loop_
_publ_author_name
'Figueira, Cl\'audia A.'
'Lopes, Patr\'icia S.'
'Gomes, Clara S. B.'
'Gomes, Joselaine C. S.'
'Lemos, Francisco'
'Gomes, Pedro T.'

_publ_section_title
;
 New phenyl--nickel complexes of bulky 2-iminopyrrolyl chelates:
 synthesis, characterisation and application as aluminium-free catalysts
 for the production of hyperbranched polyethylene
;
_journal_name_full 'Dalton Transactions'
_journal_paper_doi 10.1039/C8DT02824A
_journal_year 2018
_chemical_formula_moiety 'C19 H18 N2'
_chemical_formula_sum 'C19 H18 N2'
_chemical_formula_weight 274.35
_space_group_crystal_system monoclinic
_space_group_IT_number 14
_space_group_name_Hall '-P 2ybc'
_space_group_name_H-M_alt 'P 1 21/c 1'
_symmetry_cell_setting monoclinic
_symmetry_Int_Tables_number 14
_symmetry_space_group_name_Hall '-P 2ybc'
_symmetry_space_group_name_H-M 'P 1 21/c 1'
_atom_sites_solution_hydrogens mixed
_audit_creation_method SHELXL-2014
_audit_update_record
;
2018-09-05 deposited with the CCDC.
2018-09-06 downloaded from the CCDC.
;
_cell_angle_alpha 90
_cell_angle_beta 101.881(6)
_cell_angle_gamma 90
_cell_formula_units_Z 8
_cell_length_a 14.8246(15)
_cell_length_b 13.5546(15)
_cell_length_c 15.4910(16)
_cell_measurement_reflns_used 5585
_cell_measurement_temperature 150(2)
_cell_measurement_theta_max 29.07
_cell_measurement_theta_min 2.62
_cell_volume 3046.1(6)
_computing_cell_refinement 'Bruker SMART'
_computing_data_collection 'Bruker SMART'
_computing_data_reduction 'Bruker SAINT'
_computing_molecular_graphics ORTEP
_computing_publication_material enCIFer
_computing_structure_refinement 'SHELXL-2014 (Sheldrick, 2014)'
_computing_structure_solution SIR2004
_diffrn_ambient_temperature 150(2)
_diffrn_measured_fraction_theta_full 0.999
_diffrn_measured_fraction_theta_max 0.995
_diffrn_measurement_device_type 'CCD area detector'
_diffrn_measurement_method 'phi and omega scans'
_diffrn_radiation_probe x-ray
_diffrn_radiation_type MoK\a
_diffrn_radiation_wavelength 0.71073
_diffrn_reflns_av_R_equivalents 0.0483
_diffrn_reflns_av_unetI/netI 0.0339
_diffrn_reflns_Laue_measured_fraction_full 0.999
_diffrn_reflns_Laue_measured_fraction_max 0.995
_diffrn_reflns_limit_h_max 20
_diffrn_reflns_limit_h_min -20
_diffrn_reflns_limit_k_max 18
_diffrn_reflns_limit_k_min -18
_diffrn_reflns_limit_l_max 20
_diffrn_reflns_limit_l_min -21
_diffrn_reflns_number 54156
_diffrn_reflns_point_group_measured_fraction_full 0.999
_diffrn_reflns_point_group_measured_fraction_max 0.995
_diffrn_reflns_theta_full 25.242
_diffrn_reflns_theta_max 29.101
_diffrn_reflns_theta_min 2.293
_diffrn_source 'sealed tube'
_exptl_absorpt_coefficient_mu 0.071
_exptl_absorpt_correction_T_max 0.983
_exptl_absorpt_correction_T_min 0.966
_exptl_absorpt_correction_type multi-scan
_exptl_absorpt_process_details 'SADABS (Sheldrick, 1996)'
_exptl_crystal_colour Colourless
_exptl_crystal_density_diffrn 1.196
_exptl_crystal_description Prism
_exptl_crystal_F_000 1168
_exptl_crystal_size_max 0.500
_exptl_crystal_size_mid 0.300
_exptl_crystal_size_min 0.250
_refine_diff_density_max 0.256
_refine_diff_density_min -0.265
_refine_diff_density_rms 0.050
_refine_ls_extinction_method none
_refine_ls_goodness_of_fit_ref 1.061
_refine_ls_hydrogen_treatment mixed
_refine_ls_matrix_type full
_refine_ls_number_parameters 391
_refine_ls_number_reflns 8139
_refine_ls_number_restraints 0
_refine_ls_restrained_S_all 1.061
_refine_ls_R_factor_all 0.0705
_refine_ls_R_factor_gt 0.0454
_refine_ls_shift/su_max 0.001
_refine_ls_shift/su_mean 0.000
_refine_ls_structure_factor_coef Fsqd
_refine_ls_weighting_details 'w=1/[\s^2^(Fo^2^)+(0.0712P)^2^+0.1663P] where P=(Fo^2^+2Fc^2^)/3'
_refine_ls_weighting_scheme calc
_refine_ls_wR_factor_gt 0.1166
_refine_ls_wR_factor_ref 0.1272
_reflns_Friedel_coverage 0.000
_reflns_number_gt 5972
_reflns_number_total 8139
_reflns_threshold_expression 'I > 2\s(I)'
_cod_data_source_file c8dt02824a2.cif
_cod_data_source_block I
_cod_original_sg_symbol_H-M 'P 21/c'
_cod_database_code 7047893
_shelx_space_group_comment
;
The symmetry employed for this shelxl refinement is uniquely defined
by the following loop, which should always be used as a source of
symmetry information in preference to the above space-group names.
They are only intended as comments.
;
_shelx_estimated_absorpt_t_min 0.966
_shelx_estimated_absorpt_t_max 0.983
_shelxl_version_number 2014-3

loop_
_space_group_symop_operation_xyz
'x, y, z'
'-x, y+1/2, -z+1/2'
'-x, -y, -z'
'x, -y-1/2, z-1/2'

loop_
_atom_site_label
_atom_site_type_symbol
_atom_site_fract_x
_atom_site_fract_y
_atom_site_fract_z
_atom_site_U_iso_or_equiv
_atom_site_adp_type
_atom_site_occupancy
_atom_site_site_symmetry_order
_atom_site_calc_flag
_atom_site_refinement_flags_posn
_atom_site_refinement_flags_adp
N1A N 0.93422(6) 0.25719(7) 0.12224(6) 0.0216(2) Uani 1 1 d . .
H1A H 0.9199(9) 0.2215(10) 0.1626(9) 0.028(4) Uiso 1 1 d . .
N2A N 0.73009(6) 0.26818(7) 0.10011(6) 0.0229(2) Uani 1 1 d . .
C2A C 0.87194(8) 0.28906(8) 0.04919(7) 0.0233(2) Uani 1 1 d . .
C3A C 0.92147(8) 0.32735(9) -0.00930(8) 0.0290(3) Uani 1 1 d . .
H3A H 0.8964 0.3548 -0.0655 0.035 Uiso 1 1 calc R U
C4A C 1.01487(8) 0.31857(9) 0.02879(8) 0.0283(3) Uani 1 1 d . .
H4A H 1.0648 0.3392 0.0033 0.034 Uiso 1 1 calc R U
C5A C 1.02179(8) 0.27431(8) 0.11046(8) 0.0224(2) Uani 1 1 d . .
C6A C 0.77390(8) 0.29049(8) 0.04001(7) 0.0236(2) Uani 1 1 d . .
H6A H 0.7383 0.3097 -0.0157 0.028 Uiso 1 1 calc R U
C7A C 1.10454(8) 0.25562(8) 0.17796(8) 0.0240(2) Uani 1 1 d . .
C8A C 1.18949(9) 0.24239(10) 0.15368(9) 0.0324(3) Uani 1 1 d . .
H8A H 1.1921 0.2398 0.0930 0.039 Uiso 1 1 calc R U
C9A C 1.26955(9) 0.23303(11) 0.21679(10) 0.0385(3) Uani 1 1 d . .
H9A H 1.3270 0.2254 0.1993 0.046 Uiso 1 1 calc R U
C10A C 1.26643(9) 0.23477(11) 0.30550(10) 0.0393(3) Uani 1 1 d . .
H10A H 1.3215 0.2276 0.3490 0.047 Uiso 1 1 calc R U
C11A C 1.18290(9) 0.24700(10) 0.33034(9) 0.0363(3) Uani 1 1 d . .
H11A H 1.1806 0.2481 0.3912 0.044 Uiso 1 1 calc R U
C12A C 1.10236(8) 0.25773(9) 0.26736(8) 0.0284(3) Uani 1 1 d . .
H12A H 1.0453 0.2666 0.2853 0.034 Uiso 1 1 calc R U
C13A C 0.63230(8) 0.28133(9) 0.07927(7) 0.0224(2) Uani 1 1 d . .
C14A C 0.57546(8) 0.19810(9) 0.06172(7) 0.0244(2) Uani 1 1 d . .
C15A C 0.48040(9) 0.21136(10) 0.04725(8) 0.0304(3) Uani 1 1 d . .
H15A H 0.4408 0.1558 0.0349 0.037 Uiso 1 1 calc R U
C16A C 0.44287(9) 0.30441(11) 0.05067(9) 0.0340(3) Uani 1 1 d . .
H16A H 0.3779 0.3123 0.0415 0.041 Uiso 1 1 calc R U
C17A C 0.50012(9) 0.38619(10) 0.06746(8) 0.0313(3) Uani 1 1 d . .
H17A H 0.4738 0.4498 0.0697 0.038 Uiso 1 1 calc R U
C18A C 0.59529(8) 0.37656(9) 0.08098(7) 0.0257(2) Uani 1 1 d . .
C19A C 0.61599(8) 0.09739(9) 0.05517(8) 0.0291(3) Uani 1 1 d . .
H19D H 0.6441 0.0947 0.0032 0.044 Uiso 1 1 calc R U
H19E H 0.5672 0.0476 0.0497 0.044 Uiso 1 1 calc R U
H19F H 0.6631 0.0843 0.1083 0.044 Uiso 1 1 calc R U
C20A C 0.65591(9) 0.46657(9) 0.09588(9) 0.0320(3) Uani 1 1 d . .
H20D H 0.6811 0.4793 0.0432 0.048 Uiso 1 1 calc R U
H20E H 0.7066 0.4555 0.1466 0.048 Uiso 1 1 calc R U
H20F H 0.6195 0.5235 0.1076 0.048 Uiso 1 1 calc R U
N1B N 0.72643(6) 0.17226(7) 0.27540(6) 0.0198(2) Uani 1 1 d . .
H1B H 0.7443(10) 0.2087(11) 0.2360(10) 0.033(4) Uiso 1 1 d . .
N2B N 0.87815(6) 0.07107(7) 0.21849(6) 0.0237(2) Uani 1 1 d . .
C2B C 0.74867(8) 0.07412(8) 0.28899(7) 0.0220(2) Uani 1 1 d . .
C3B C 0.68720(8) 0.03291(9) 0.33490(8) 0.0258(2) Uani 1 1 d . .
H3B H 0.6864 -0.0337 0.3539 0.031 Uiso 1 1 calc R U
C4B C 0.62614(8) 0.10792(9) 0.34824(8) 0.0241(2) Uani 1 1 d . .
H4B H 0.5766 0.1012 0.3782 0.029 Uiso 1 1 calc R U
C5B C 0.65082(7) 0.19331(8) 0.31013(7) 0.0193(2) Uani 1 1 d . .
C6B C 0.82231(8) 0.02626(8) 0.25798(7) 0.0226(2) Uani 1 1 d . .
H6B H 0.8301 -0.0428 0.2673 0.027 Uiso 1 1 calc R U
C7B C 0.61223(7) 0.29263(8) 0.30973(7) 0.0205(2) Uani 1 1 d . .
C8B C 0.51956(8) 0.30554(10) 0.31286(8) 0.0296(3) Uani 1 1 d . .
H8B H 0.4814 0.2495 0.3143 0.036 Uiso 1 1 calc R U
C9B C 0.48288(9) 0.39911(11) 0.31387(9) 0.0367(3) Uani 1 1 d . .
H9B H 0.4195 0.4069 0.3154 0.044 Uiso 1 1 calc R U
C10B C 0.53758(10) 0.48173(10) 0.31264(8) 0.0358(3) Uani 1 1 d . .
H10B H 0.5119 0.5459 0.3131 0.043 Uiso 1 1 calc R U
C11B C 0.62947(10) 0.47019(10) 0.31073(9) 0.0341(3) Uani 1 1 d . .
H11B H 0.6675 0.5265 0.3104 0.041 Uiso 1 1 calc R U
C12B C 0.66653(8) 0.37619(9) 0.30931(8) 0.0279(3) Uani 1 1 d . .
H12B H 0.7300 0.3689 0.3080 0.033 Uiso 1 1 calc R U
C13B C 0.94585(8) 0.00981(8) 0.19111(7) 0.0230(2) Uani 1 1 d . .
C14B C 0.92803(8) -0.02729(9) 0.10478(8) 0.0278(3) Uani 1 1 d . .
C15B C 0.99414(9) -0.08663(10) 0.07923(9) 0.0342(3) Uani 1 1 d . .
H15B H 0.9832 -0.1123 0.0209 0.041 Uiso 1 1 calc R U
C16B C 1.07547(9) -0.10904(11) 0.13699(9) 0.0363(3) Uani 1 1 d . .
H16B H 1.1197 -0.1505 0.1187 0.044 Uiso 1 1 calc R U
C17B C 1.09239(8) -0.07086(10) 0.22163(9) 0.0311(3) Uani 1 1 d . .
H17B H 1.1489 -0.0858 0.2609 0.037 Uiso 1 1 calc R U
C18B C 1.02833(8) -0.01100(8) 0.25035(8) 0.0240(2) Uani 1 1 d . .
C19B C 0.83823(9) -0.00552(11) 0.04261(9) 0.0363(3) Uani 1 1 d . .
H19A H 0.8411 -0.0290 -0.0166 0.054 Uiso 1 1 calc R U
H19B H 0.8271 0.0658 0.0409 0.054 Uiso 1 1 calc R U
H19C H 0.7880 -0.0392 0.0631 0.054 Uiso 1 1 calc R U
C20B C 1.04574(9) 0.02749(10) 0.34333(8) 0.0295(3) Uani 1 1 d . .
H20A H 1.0115 -0.0124 0.3784 0.044 Uiso 1 1 calc R U
H20B H 1.0253 0.0963 0.3430 0.044 Uiso 1 1 calc R U
H20C H 1.1118 0.0237 0.3692 0.044 Uiso 1 1 calc R U

loop_
_atom_site_aniso_label
_atom_site_aniso_U_11
_atom_site_aniso_U_22
_atom_site_aniso_U_33
_atom_site_aniso_U_23
_atom_site_aniso_U_13
_atom_site_aniso_U_12
N1A 0.0203(5) 0.0220(5) 0.0221(5) 0.0022(4) 0.0035(4) -0.0002(4)
N2A 0.0204(5) 0.0244(5) 0.0226(5) 0.0021(4) 0.0011(4) 0.0026(4)
C2A 0.0240(6) 0.0242(6) 0.0207(5) 0.0003(4) 0.0026(4) 0.0013(4)
C3A 0.0299(6) 0.0337(7) 0.0237(6) 0.0036(5) 0.0061(5) 0.0014(5)
C4A 0.0269(6) 0.0318(6) 0.0281(6) 0.0026(5) 0.0101(5) -0.0015(5)
C5A 0.0203(5) 0.0204(5) 0.0269(6) -0.0021(4) 0.0060(5) -0.0007(4)
C6A 0.0236(6) 0.0256(6) 0.0198(5) 0.0008(4) 0.0004(4) 0.0020(4)
C7A 0.0207(6) 0.0180(5) 0.0323(6) 0.0001(4) 0.0034(5) -0.0012(4)
C8A 0.0254(6) 0.0339(7) 0.0381(7) -0.0038(5) 0.0070(5) 0.0010(5)
C9A 0.0216(6) 0.0395(8) 0.0537(9) 0.0002(6) 0.0063(6) 0.0028(5)
C10A 0.0236(6) 0.0400(8) 0.0492(8) 0.0091(6) -0.0044(6) -0.0011(5)
C11A 0.0318(7) 0.0400(8) 0.0340(7) 0.0086(6) -0.0002(6) -0.0041(6)
C12A 0.0227(6) 0.0280(6) 0.0340(7) 0.0062(5) 0.0047(5) -0.0015(5)
C13A 0.0207(5) 0.0291(6) 0.0167(5) 0.0034(4) 0.0021(4) 0.0033(4)
C14A 0.0232(6) 0.0294(6) 0.0199(5) 0.0014(4) 0.0031(4) 0.0019(4)
C15A 0.0232(6) 0.0379(7) 0.0290(6) 0.0021(5) 0.0030(5) -0.0016(5)
C16A 0.0205(6) 0.0478(8) 0.0335(7) 0.0049(6) 0.0052(5) 0.0075(5)
C17A 0.0306(6) 0.0342(7) 0.0296(6) 0.0042(5) 0.0076(5) 0.0121(5)
C18A 0.0279(6) 0.0287(6) 0.0201(5) 0.0037(4) 0.0040(5) 0.0049(5)
C19A 0.0268(6) 0.0272(6) 0.0316(6) -0.0024(5) 0.0024(5) 0.0005(5)
C20A 0.0356(7) 0.0272(6) 0.0319(6) 0.0031(5) 0.0041(5) 0.0049(5)
N1B 0.0175(4) 0.0228(5) 0.0201(5) 0.0020(4) 0.0058(4) 0.0018(4)
N2B 0.0237(5) 0.0224(5) 0.0257(5) 0.0009(4) 0.0069(4) 0.0047(4)
C2B 0.0219(5) 0.0225(5) 0.0211(5) 0.0006(4) 0.0032(4) 0.0010(4)
C3B 0.0278(6) 0.0228(6) 0.0277(6) 0.0015(4) 0.0078(5) -0.0014(4)
C4B 0.0203(5) 0.0284(6) 0.0245(6) -0.0010(4) 0.0068(4) -0.0032(4)
C5B 0.0153(5) 0.0250(5) 0.0170(5) -0.0014(4) 0.0020(4) -0.0004(4)
C6B 0.0238(6) 0.0211(5) 0.0225(5) 0.0003(4) 0.0039(4) 0.0031(4)
C7B 0.0187(5) 0.0259(6) 0.0165(5) -0.0008(4) 0.0027(4) 0.0025(4)
C8B 0.0199(6) 0.0337(7) 0.0348(7) -0.0032(5) 0.0046(5) 0.0020(5)
C9B 0.0253(6) 0.0432(8) 0.0408(8) -0.0033(6) 0.0055(6) 0.0112(6)
C10B 0.0446(8) 0.0313(7) 0.0311(7) 0.0000(5) 0.0066(6) 0.0147(6)
C11B 0.0418(8) 0.0262(6) 0.0353(7) 0.0019(5) 0.0102(6) 0.0000(5)
C12B 0.0251(6) 0.0282(6) 0.0321(6) 0.0010(5) 0.0097(5) 0.0007(5)
C13B 0.0235(6) 0.0212(5) 0.0265(6) 0.0013(4) 0.0097(5) 0.0035(4)
C14B 0.0262(6) 0.0307(6) 0.0268(6) -0.0006(5) 0.0064(5) 0.0040(5)
C15B 0.0342(7) 0.0410(7) 0.0283(6) -0.0077(5) 0.0086(5) 0.0059(6)
C16B 0.0288(7) 0.0447(8) 0.0378(7) -0.0069(6) 0.0128(6) 0.0112(6)
C17B 0.0219(6) 0.0376(7) 0.0338(7) -0.0013(5) 0.0059(5) 0.0062(5)
C18B 0.0229(5) 0.0241(6) 0.0258(6) 0.0008(4) 0.0070(5) 0.0001(4)
C19B 0.0329(7) 0.0436(8) 0.0300(7) -0.0026(6) 0.0006(5) 0.0077(6)
C20B 0.0300(6) 0.0306(6) 0.0272(6) -0.0018(5) 0.0047(5) 0.0016(5)

loop_
_atom_type_symbol
_atom_type_description
_atom_type_scat_dispersion_real
_atom_type_scat_dispersion_imag
_atom_type_scat_source
C C 0.0033 0.0016 'International Tables Vol C Tables 4.2.6.8 and 6.1.1.4'
H H 0.0000 0.0000 'International Tables Vol C Tables 4.2.6.8 and 6.1.1.4'
N N 0.0061 0.0033 'International Tables Vol C Tables 4.2.6.8 and 6.1.1.4'

loop_
_geom_angle_atom_site_label_1
_geom_angle_atom_site_label_2
_geom_angle_atom_site_label_3
_geom_angle
C5A N1A C2A 109.40(10)
C5A N1A H1A 125.5(9)
C2A N1A H1A 123.8(9)
C6A N2A C13A 116.76(9)
N1A C2A C3A 107.50(10)
N1A C2A C6A 125.62(10)
C3A C2A C6A 126.62(11)
C2A C3A C4A 107.85(11)
C2A C3A H3A 126.1
C4A C3A H3A 126.1
C5A C4A C3A 107.69(10)
C5A C4A H4A 126.2
C3A C4A H4A 126.2
N1A C5A C4A 107.55(10)
N1A C5A C7A 123.74(10)
C4A C5A C7A 128.49(11)
N2A C6A C2A 125.67(11)
N2A C6A H6A 117.2
C2A C6A H6A 117.2
C12A C7A C8A 118.49(11)
C12A C7A C5A 121.35(11)
C8A C7A C5A 119.99(11)
C9A C8A C7A 120.83(13)
C9A C8A H8A 119.6
C7A C8A H8A 119.6
C8A C9A C10A 120.14(13)
C8A C9A H9A 119.9
C10A C9A H9A 119.9
C11A C10A C9A 119.60(12)
C11A C10A H10A 120.2
C9A C10A H10A 120.2
C10A C11A C12A 120.60(13)
C10A C11A H11A 119.7
C12A C11A H11A 119.7
C11A C12A C7A 120.35(12)
C11A C12A H12A 119.8
C7A C12A H12A 119.8
C14A C13A C18A 121.47(11)
C14A C13A N2A 118.99(10)
C18A C13A N2A 119.47(10)
C15A C14A C13A 118.40(11)
C15A C14A C19A 120.78(11)
C13A C14A C19A 120.77(10)
C16A C15A C14A 120.87(12)
C16A C15A H15A 119.6
C14A C15A H15A 119.6
C15A C16A C17A 120.00(12)
C15A C16A H16A 120.0
C17A C16A H16A 120.0
C16A C17A C18A 121.07(12)
C16A C17A H17A 119.5
C18A C17A H17A 119.5
C17A C18A C13A 118.16(11)
C17A C18A C20A 120.19(11)
C13A C18A C20A 121.65(11)
C14A C19A H19D 109.5
C14A C19A H19E 109.5
H19D C19A H19E 109.5
C14A C19A H19F 109.5
H19D C19A H19F 109.5
H19E C19A H19F 109.5
C18A C20A H20D 109.5
C18A C20A H20E 109.5
H20D C20A H20E 109.5
C18A C20A H20F 109.5
H20D C20A H20F 109.5
H20E C20A H20F 109.5
C5B N1B C2B 109.33(9)
C5B N1B H1B 123.4(10)
C2B N1B H1B 124.0(10)
C6B N2B C13B 115.35(10)
N1B C2B C3B 107.84(10)
N1B C2B C6B 124.09(10)
C3B C2B C6B 128.06(11)
C2B C3B C4B 107.22(10)
C2B C3B H3B 126.4
C4B C3B H3B 126.4
C5B C4B C3B 107.94(10)
C5B C4B H4B 126.0
C3B C4B H4B 126.0
N1B C5B C4B 107.65(10)
N1B C5B C7B 122.77(10)
C4B C5B C7B 129.42(10)
N2B C6B C2B 123.87(11)
N2B C6B H6B 118.1
C2B C6B H6B 118.1
C12B C7B C8B 118.23(11)
C12B C7B C5B 121.58(10)
C8B C7B C5B 120.15(10)
C9B C8B C7B 120.54(12)
C9B C8B H8B 119.7
C7B C8B H8B 119.7
C8B C9B C10B 120.61(12)
C8B C9B H9B 119.7
C10B C9B H9B 119.7
C11B C10B C9B 119.53(12)
C11B C10B H10B 120.2
C9B C10B H10B 120.2
C10B C11B C12B 120.03(12)
C10B C11B H11B 120.0
C12B C11B H11B 120.0
C11B C12B C7B 121.04(11)
C11B C12B H12B 119.5
C7B C12B H12B 119.5
C18B C13B C14B 121.42(10)
C18B C13B N2B 119.60(10)
C14B C13B N2B 118.98(10)
C15B C14B C13B 118.35(11)
C15B C14B C19B 121.04(11)
C13B C14B C19B 120.58(11)
C16B C15B C14B 121.14(12)
C16B C15B H15B 119.4
C14B C15B H15B 119.4
C15B C16B C17B 119.75(12)
C15B C16B H16B 120.1
C17B C16B H16B 120.1
C16B C17B C18B 121.27(12)
C16B C17B H17B 119.4
C18B C17B H17B 119.4
C17B C18B C13B 118.06(11)
C17B C18B C20B 121.02(11)
C13B C18B C20B 120.88(10)
C14B C19B H19A 109.5
C14B C19B H19B 109.5
H19A C19B H19B 109.5
C14B C19B H19C 109.5
H19A C19B H19C 109.5
H19B C19B H19C 109.5
C18B C20B H20A 109.5
C18B C20B H20B 109.5
H20A C20B H20B 109.5
C18B C20B H20C 109.5
H20A C20B H20C 109.5
H20B C20B H20C 109.5

loop_
_geom_bond_atom_site_label_1
_geom_bond_atom_site_label_2
_geom_bond_distance
N1A C5A 1.3673(14)
N1A C2A 1.3744(14)
N1A H1A 0.851(15)
N2A C6A 1.2763(15)
N2A C13A 1.4301(14)
C2A C3A 1.3797(16)
C2A C6A 1.4310(16)
C3A C4A 1.3940(17)
C3A H3A 0.9500
C4A C5A 1.3849(16)
C4A H4A 0.9500
C5A C7A 1.4610(16)
C6A H6A 0.9500
C7A C12A 1.3922(17)
C7A C8A 1.3981(17)
C8A C9A 1.3793(19)
C8A H8A 0.9500
C9A C10A 1.385(2)
C9A H9A 0.9500
C10A C11A 1.380(2)
C10A H10A 0.9500
C11A C12A 1.3852(18)
C11A H11A 0.9500
C12A H12A 0.9500
C13A C14A 1.4008(16)
C13A C18A 1.4049(16)
C14A C15A 1.3924(16)
C14A C19A 1.5032(16)
C15A C16A 1.3839(19)
C15A H15A 0.9500
C16A C17A 1.3877(19)
C16A H16A 0.9500
C17A C18A 1.3892(17)
C17A H17A 0.9500
C18A C20A 1.5047(18)
C19A H19D 0.9800
C19A H19E 0.9800
C19A H19F 0.9800
C20A H20D 0.9800
C20A H20E 0.9800
C20A H20F 0.9800
N1B C5B 1.3695(14)
N1B C2B 1.3763(14)
N1B H1B 0.868(15)
N2B C6B 1.2795(15)
N2B C13B 1.4324(14)
C2B C3B 1.3839(16)
C2B C6B 1.4350(15)
C3B C4B 1.4045(16)
C3B H3B 0.9500
C4B C5B 1.3824(16)
C4B H4B 0.9500
C5B C7B 1.4623(15)
C6B H6B 0.9500
C7B C12B 1.3903(16)
C7B C8B 1.3956(16)
C8B C9B 1.3813(18)
C8B H8B 0.9500
C9B C10B 1.385(2)
C9B H9B 0.9500
C10B C11B 1.3775(19)
C10B H10B 0.9500
C11B C12B 1.3895(17)
C11B H11B 0.9500
C12B H12B 0.9500
C13B C18B 1.3982(16)
C13B C14B 1.4020(16)
C14B C15B 1.3870(17)
C14B C19B 1.5030(17)
C15B C16B 1.3793(18)
C15B H15B 0.9500
C16B C17B 1.3836(18)
C16B H16B 0.9500
C17B C18B 1.3900(16)
C17B H17B 0.9500
C18B C20B 1.5034(17)
C19B H19A 0.9800
C19B H19B 0.9800
C19B H19C 0.9800
C20B H20A 0.9800
C20B H20B 0.9800
C20B H20C 0.9800

loop_
_geom_torsion_atom_site_label_1
_geom_torsion_atom_site_label_2
_geom_torsion_atom_site_label_3
_geom_torsion_atom_site_label_4
_geom_torsion
C5A N1A C2A C3A -0.30(13)
C5A N1A C2A C6A -174.86(10)
N1A C2A C3A C4A -0.01(14)
C6A C2A C3A C4A 174.48(11)
C2A C3A C4A C5A 0.31(14)
C2A N1A C5A C4A 0.49(13)
C2A N1A C5A C7A 175.57(10)
C3A C4A C5A N1A -0.49(13)
C3A C4A C5A C7A -175.26(11)
C13A N2A C6A C2A 175.62(10)
N1A C2A C6A N2A 4.59(19)
C3A C2A C6A N2A -168.94(12)
N1A C5A C7A C12A -26.53(16)
C4A C5A C7A C12A 147.47(13)
N1A C5A C7A C8A 158.25(11)
C4A C5A C7A C8A -27.75(18)
C12A C7A C8A C9A -0.90(18)
C5A C7A C8A C9A 174.46(12)
C7A C8A C9A C10A 1.2(2)
C8A C9A C10A C11A -0.7(2)
C9A C10A C11A C12A -0.1(2)
C10A C11A C12A C7A 0.45(19)
C8A C7A C12A C11A 0.06(18)
C5A C7A C12A C11A -175.23(11)
C6A N2A C13A C14A 105.38(12)
C6A N2A C13A C18A -77.66(14)
C18A C13A C14A C15A -1.07(17)
N2A C13A C14A C15A 175.83(10)
C18A C13A C14A C19A 176.59(10)
N2A C13A C14A C19A -6.51(16)
C13A C14A C15A C16A -0.41(18)
C19A C14A C15A C16A -178.07(11)
C14A C15A C16A C17A 0.92(19)
C15A C16A C17A C18A 0.06(19)
C16A C17A C18A C13A -1.48(18)
C16A C17A C18A C20A 177.82(12)
C14A C13A C18A C17A 2.00(17)
N2A C13A C18A C17A -174.89(10)
C14A C13A C18A C20A -177.29(11)
N2A C13A C18A C20A 5.82(16)
C5B N1B C2B C3B -1.34(12)
C5B N1B C2B C6B 177.56(10)
N1B C2B C3B C4B 0.65(13)
C6B C2B C3B C4B -178.19(11)
C2B C3B C4B C5B 0.26(13)
C2B N1B C5B C4B 1.49(12)
C2B N1B C5B C7B 177.33(9)
C3B C4B C5B N1B -1.07(13)
C3B C4B C5B C7B -176.54(11)
C13B N2B C6B C2B -178.79(10)
N1B C2B C6B N2B 3.88(18)
C3B C2B C6B N2B -177.46(12)
N1B C5B C7B C12B -27.23(16)
C4B C5B C7B C12B 147.64(12)
N1B C5B C7B C8B 155.02(11)
C4B C5B C7B C8B -30.12(17)
C12B C7B C8B C9B 1.17(18)
C5B C7B C8B C9B 179.01(11)
C7B C8B C9B C10B -0.6(2)
C8B C9B C10B C11B -0.2(2)
C9B C10B C11B C12B 0.5(2)
C10B C11B C12B C7B 0.04(19)
C8B C7B C12B C11B -0.89(17)
C5B C7B C12B C11B -178.69(11)
C6B N2B C13B C18B -85.87(14)
C6B N2B C13B C14B 94.72(13)
C18B C13B C14B C15B 0.70(18)
N2B C13B C14B C15B -179.90(11)
C18B C13B C14B C19B 178.92(11)
N2B C13B C14B C19B -1.68(18)
C13B C14B C15B C16B 0.1(2)
C19B C14B C15B C16B -178.10(13)
C14B C15B C16B C17B -0.9(2)
C15B C16B C17B C18B 0.8(2)
C16B C17B C18B C13B -0.03(19)
C16B C17B C18B C20B 177.94(12)
C14B C13B C18B C17B -0.74(18)
N2B C13B C18B C17B 179.87(11)
C14B C13B C18B C20B -178.71(11)
N2B C13B C18B C20B 1.90(17)
